data_4500782
loop_
_publ_author_name
'Chambrier, Marie-H\'el\`ene'
'Bouhmaida, Nouzha'
'Bonhomme, Fran\,cois'
'Leb\`egue, S\'ebastien'
'Gillet, Jean-Michel'
'Jelsch, Christian'
'Ghermani, Nour Eddine'

_publ_section_title
;
 Electron and Electrostatic Properties of Three Crystal Forms of Piracetam
;
_journal_issue 6
_journal_name_full 'Crystal Growth &amp; Design'
_journal_page_first 2528
_journal_paper_doi 10.1021/cg200291t
_journal_volume 11
_journal_year 2011
_chemical_absolute_configuration -
_chemical_formula_moiety 'C6 H12 N2 O3'
_chemical_formula_sum 'C6 H12 N2 O3'
_chemical_formula_weight 160.165
_space_group_IT_number 2
_symmetry_cell_setting triclinic
_symmetry_space_group_name_Hall '-P 1'
_symmetry_space_group_name_H-M 'P -1'
_atom_sites_solution_hydrogens geom
_atom_sites_solution_primary direct
_atom_sites_solution_secondary difmap
_audit_creation_method MoPro
_cell_angle_alpha 97.948(1)
_cell_angle_beta 103.971(1)
_cell_angle_gamma 115.797(1)
_cell_formula_units_Z 2
_cell_length_a 6.9234(2)
_cell_length_b 7.4453(2)
_cell_length_c 9.0909(2)
_cell_volume 393.225(19)
_computing_structure_refinement 'MoPro (J. Appl. Cryst. 2005, 38, 38-54)'
_diffrn_measured_fraction_theta_full 0.963
_diffrn_measured_fraction_theta_max 0.739
_diffrn_radiation_source 'fine-focus sealed tube'
_diffrn_radiation_type MoK\a
_diffrn_radiation_wavelength 0.71073
_diffrn_reflns_av_sigmaI/netI 0.03613
_diffrn_reflns_limit_h_max 14
_diffrn_reflns_limit_h_min -16
_diffrn_reflns_limit_k_max 17
_diffrn_reflns_limit_k_min -18
_diffrn_reflns_limit_l_max 22
_diffrn_reflns_limit_l_min 0
_diffrn_reflns_theta_full 37.586
_diffrn_reflns_theta_max 59.98
_diffrn_reflns_theta_min 2.40
_exptl_crystal_density_diffrn 1.353
_exptl_crystal_density_method 'not measured'
_exptl_crystal_F_000 172
_refine_diff_density_max 0.70
_refine_diff_density_min -0.75
_refine_diff_density_rms 0.041
_refine_ls_extinction_method none
_refine_ls_goodness_of_fit_ref 1.350
_refine_ls_hydrogen_treatment constr
_refine_ls_matrix_type full
_refine_ls_number_parameters 346
_refine_ls_number_reflns 8806
_refine_ls_number_restraints 0
_refine_ls_restrained_S_all 0.000
_refine_ls_R_factor_all 0.0296
_refine_ls_R_factor_gt 0.0243
_refine_ls_shift/su_max 0.000
_refine_ls_shift/su_mean 0.000
_refine_ls_structure_factor_coef F
_refine_ls_weighting_scheme sigma
_refine_ls_wR_factor_gt 0.0274
_refine_ls_wR_factor_ref 0.0280
_reflns_number_gt 7614
_reflns_number_total 8806
_reflns_threshold_expression >2.0sigma(I)
_cod_data_source_file cg200291t_si_003.cif
_cod_data_source_block I
_cod_original_cell_volume 393.225(18)
_cod_original_sg_symbol_Hall 'P 1'
_cod_original_sg_symbol_H-M 'P 1'
_cod_database_code 4500782

loop_
_symmetry_equiv_pos_as_xyz
'x, y, z'
'-x, -y, -z'

loop_
_atom_site_type_symbol
_atom_site_label
_atom_site_fract_x
_atom_site_fract_y
_atom_site_fract_z
_atom_site_U_iso_or_equiv
_atom_site_adp_type
_atom_site_occupancy
_atom_site_calc_flag
_atom_site_refinement_flags_posn
_atom_site_refinement_flags_adp
C C1_1 0.29814(3) 0.73143(3) 0.54708(2) 0.01377(3) Uani 1 d . .
C C2_1 0.15206(4) 0.83455(3) 0.51711(3) 0.01832(3) Uani 1 d . .
C C3_1 0.04823(4) 0.81864(4) 0.64954(3) 0.02267(4) Uani 1 d . .
C C4_1 0.17362(4) 0.74154(4) 0.76598(3) 0.01843(3) Uani 1 d . .
C C5_1 0.44113(3) 0.59643(3) 0.75152(2) 0.01375(2) Uani 1 d . .
C C6_1 0.67046(3) 0.76776(3) 0.86965(2) 0.01326(2) Uani 1 d . .
O O1_1 0.40377(5) 0.70021(4) 0.46349(3) 0.02009(4) Uani 1 d . .
O O2_1 0.73133(4) 0.95328(3) 0.88015(3) 0.01977(3) Uani 1 d . .
N N1_1 0.29650(3) 0.67679(3) 0.68210(2) 0.01339(2) Uani 1 d . .
N N2_1 0.79912(3) 0.70356(3) 0.95635(2) 0.01614(3) Uani 1 d . .
H H21_1 0.022(3) 0.755(2) 0.400(2) 0.022(3) Uiso 1 d D U
H H22_1 0.260(2) 0.995(3) 0.5215(8) 0.022(3) Uiso 1 d D U
H H31_1 -0.134(4) 0.708(2) 0.600(1) 0.030(4) Uiso 1 d D U
H H32_1 0.081(1) 0.971(3) 0.709(1) 0.030(4) Uiso 1 d D U
H H41_1 0.296(3) 0.864(2) 0.874(2) 0.025(3) Uiso 1 d D U
H H42_1 0.058(2) 0.607(3) 0.7956(10) 0.025(3) Uiso 1 d D U
H H51_1 0.475(1) 0.519(1) 0.659(2) 0.017(2) Uiso 1 d D U
H H52_1 0.353(2) 0.484(2) 0.810(1) 0.017(2) Uiso 1 d D U
H H1_1 0.750(1) 0.551(3) 0.9303(9) 0.019(3) Uiso 1 d D U
H H2_1 0.960(4) 0.813(2) 1.022(2) 0.020(3) Uiso 1 d D U
O OW_2 0.37024(8) 0.73213(5) 0.16379(4) 0.02522(4) Uani 1 d . .
H HW1_2 0.374(1) 0.732(1) 0.2690(9) 0.040(1) Uiso 1 d D U
H HW2_2 0.342(1) 0.845(1) 0.1521(7) 0.040(1) Uiso 1 d D U

loop_
_atom_site_aniso_label
_atom_site_aniso_U_11
_atom_site_aniso_U_22
_atom_site_aniso_U_33
_atom_site_aniso_U_12
_atom_site_aniso_U_13
_atom_site_aniso_U_23
C1_1 0.01497(6) 0.01326(5) 0.01336(5) 0.00709(5) 0.00438(5) 0.00454(4)
C2_1 0.01648(7) 0.01624(6) 0.02190(7) 0.00867(5) 0.00318(6) 0.00778(5)
C3_1 0.02125(8) 0.02638(9) 0.02652(9) 0.01728(8) 0.00744(7) 0.00675(7)
C4_1 0.01940(7) 0.02261(7) 0.02006(7) 0.01344(7) 0.01051(6) 0.00780(6)
C5_1 0.01428(6) 0.01265(5) 0.01439(5) 0.00721(4) 0.00361(4) 0.00396(4)
C6_1 0.01363(6) 0.01178(5) 0.01486(5) 0.00753(4) 0.00340(5) 0.00304(4)
O1_1 0.02752(9) 0.02267(7) 0.01779(6) 0.01508(7) 0.01271(7) 0.00931(6)
O2_1 0.01718(8) 0.01159(5) 0.02684(8) 0.00793(5) 0.00091(7) 0.00305(5)
N1_1 0.01394(6) 0.01575(5) 0.01313(5) 0.00896(5) 0.00499(4) 0.00503(4)
N2_1 0.01580(6) 0.01488(5) 0.01785(6) 0.00943(5) 0.00236(5) 0.00404(4)
OW_2 0.0442(1) 0.01927(5) 0.01815(5) 0.02054(6) 0.00923(6) 0.00724(4)

loop_
_atom_type_symbol
_atom_type_description
_atom_type_scat_dispersion_real
_atom_type_scat_dispersion_imag
_atom_type_scat_source
C C 0.003 0.002 'Clementi & Roetti 1974. Atomic Data & Nuclear Data Tables. 14, 177'
H H 0.000 0.000 'Clementi & Roetti 1974. Atomic Data & Nuclear Data Tables. 14, 177'
N N 0.007 0.003 'Clementi & Roetti 1974. Atomic Data & Nuclear Data Tables. 14, 177'
O O 0.011 0.006 'Clementi & Roetti 1974. Atomic Data & Nuclear Data Tables. 14, 177'

loop_
_geom_angle_atom_site_label_1
_geom_angle_atom_site_label_2
_geom_angle_atom_site_label_3
_geom_angle
C1_1 N1_1 C5_1 121.80(2)
C1_1 N1_1 C4_1 114.70(2)
C1_1 C2_1 C3_1 105.22(2)
C1_1 C2_1 H22_1 108.9(5)
C1_1 C2_1 H21_1 109.6(5)
C2_1 C1_1 O1_1 126.85(2)
C2_1 C1_1 N1_1 108.83(2)
C2_1 C3_1 C4_1 105.41(2)
C2_1 C3_1 H32_1 109.8(6)
C2_1 C3_1 H31_1 109.6(6)
C3_1 C4_1 N1_1 104.41(1)
C3_1 C4_1 H41_1 112.3(6)
C3_1 C4_1 H42_1 113.1(6)
C3_1 C2_1 H22_1 111.9(6)
C3_1 C2_1 H21_1 112.4(6)
C4_1 N1_1 C5_1 122.49(2)
C4_1 C3_1 H32_1 109.5(6)
C4_1 C3_1 H31_1 111.0(6)
C5_1 C6_1 O2_1 121.10(2)
C5_1 C6_1 N2_1 115.75(1)
C6_1 N2_1 H2_1 116.3(7)
C6_1 N2_1 H1_1 118.8(8)
C6_1 C5_1 N1_1 112.34(2)
C6_1 C5_1 H51_1 107.7(4)
C6_1 C5_1 H52_1 109.6(4)
O1_1 C1_1 N1_1 124.32(2)
O2_1 C6_1 N2_1 123.14(2)
N1_1 C5_1 H51_1 109.0(4)
N1_1 C5_1 H52_1 109.1(4)
N1_1 C4_1 H41_1 108.9(5)
N1_1 C4_1 H42_1 108.0(5)
H21_1 C2_1 H22_1 108.7(10)
H31_1 C3_1 H32_1 111(2)
H41_1 C4_1 H42_1 109.8
H51_1 C5_1 H52_1 109.0(9)
H1_1 N2_1 H2_1 122(1)
HW1_2 OW_2 HW2_2 101.5(5)

loop_
_geom_bond_atom_site_label_1
_geom_bond_atom_site_label_2
_geom_bond_distance
C1_1 O1_1 1.2384(3)
C1_1 N1_1 1.3465(2)
C1_1 C2_1 1.5124(3)
C2_1 C3_1 1.5373(4)
C2_1 H22_1 1.09(2)
C2_1 H21_1 1.09(2)
C3_1 C4_1 1.5369(3)
C3_1 H32_1 1.09(2)
C3_1 H31_1 1.09(2)
C4_1 N1_1 1.4513(3)
C4_1 H41_1 1.09(2)
C4_1 H42_1 1.09(2)
C5_1 N1_1 1.4422(2)
C5_1 C6_1 1.5284(3)
C5_1 H51_1 1.09(2)
C5_1 H52_1 1.09(2)
C6_1 O2_1 1.2377(3)
C6_1 N2_1 1.3338(2)
N2_1 H2_1 1.01(2)
N2_1 H1_1 1.01(2)
OW_2 HW1_2 0.951(8)
OW_2 HW2_2 0.957(8)

loop_
_geom_hbond_atom_site_label_D
_geom_hbond_atom_site_label_H
_geom_hbond_atom_site_label_A
_geom_hbond_distance_DH
_geom_hbond_distance_HA
_geom_hbond_distance_DA
_geom_hbond_angle_DHA
_geom_hbond_site_symmetry_A
C5_1 H51_1 O1_1 1.09(2) 2.458(6) 2.8155(3) 97.6(8) 1_555
OW_2 HW1_2 O1_1 0.951(8) 1.791(8) 2.7305(4) 169.0(7) 1_555
C3_1 H31_1 O1_1 1.09(2) 2.67(2) 3.5494(4) 137.4(9) 2_566
C5_1 H51_1 O1_1 1.09(2) 2.39(2) 3.4257(3) 158(1) 2_666
N2_1 H1_1 OW_2 1.01(2) 1.87(2) 2.8602(4) 167(2) 2_666
C2_1 H22_1 O1_1 1.09(2) 2.40(2) 3.4326(3) 158(1) 2_676
OW_2 HW2_2 O2_1 0.957(8) 1.819(8) 2.7743(4) 175.8(7) 2_676
C4_1 H41_1 O2_1 1.09(2) 2.54(2) 3.4058(3) 135.3(8) 2_677
N2_1 H2_1 O2_1 1.01(2) 1.95(2) 2.9482(3) 171(2) 2_777

loop_
_geom_torsion_atom_site_label_1
_geom_torsion_atom_site_label_2
_geom_torsion_atom_site_label_3
_geom_torsion_atom_site_label_4
_geom_torsion
C1_1 N1_1 C5_1 C6_1 91.16(2)
C1_1 N1_1 C5_1 H51_1 -28.1(5)
C1_1 N1_1 C5_1 H52_1 -147.0(3)
C1_1 N1_1 C4_1 C3_1 10.25(2)
C1_1 N1_1 C4_1 H41_1 -109.9(6)
C1_1 N1_1 C4_1 H42_1 131(1)
C1_1 C2_1 C3_1 C4_1 9.80(2)
C1_1 C2_1 C3_1 H32_1 128(1)
C1_1 C2_1 C3_1 H31_1 -109.7(7)
C2_1 C1_1 N1_1 C5_1 -172.79(2)
C2_1 C1_1 N1_1 C4_1 -4.03(2)
C2_1 C3_1 C4_1 N1_1 -11.83(2)
C2_1 C3_1 C4_1 H41_1 106.0(6)
C2_1 C3_1 C4_1 H42_1 -129(1)
C3_1 C4_1 N1_1 C5_1 178.93(2)
C3_1 C2_1 C1_1 O1_1 175.96(2)
C3_1 C2_1 C1_1 N1_1 -4.03(2)
C4_1 N1_1 C1_1 O1_1 175.98(2)
C4_1 N1_1 C5_1 C6_1 -76.73(2)
C4_1 N1_1 C5_1 H51_1 164.0(7)
C4_1 N1_1 C5_1 H52_1 45.1(5)
C4_1 C3_1 C2_1 H22_1 -108.3(6)
C4_1 C3_1 C2_1 H21_1 129(1)
C5_1 N1_1 C1_1 O1_1 7.22(2)
C5_1 N1_1 C4_1 H41_1 58.7(5)
C5_1 N1_1 C4_1 H42_1 -60.4(4)
C5_1 C6_1 N2_1 H2_1 171(2)
C5_1 C6_1 N2_1 H1_1 7.9(4)
O1_1 C1_1 C2_1 H22_1 -64.0(4)
O1_1 C1_1 C2_1 H21_1 54.8(4)
O2_1 C6_1 N2_1 H2_1 -8.1(7)
O2_1 C6_1 N2_1 H1_1 -171(1)
O2_1 C6_1 C5_1 N1_1 -11.16(2)
O2_1 C6_1 C5_1 H51_1 108.9(5)
O2_1 C6_1 C5_1 H52_1 -132.7(10)
N1_1 C1_1 C2_1 H22_1 116.1(7)
N1_1 C1_1 C2_1 H21_1 -125.1(10)
N1_1 C5_1 C6_1 N2_1 170.12(2)
N1_1 C4_1 C3_1 H32_1 -130(1)
N1_1 C4_1 C3_1 H31_1 106.8(6)
N2_1 C6_1 C5_1 H51_1 -69.8(3)
N2_1 C6_1 C5_1 H52_1 48.6(5)
H21_1 C2_1 C3_1 H32_1 -113(1)
H21_1 C2_1 C3_1 H31_1 9.5(10)
H22_1 C2_1 C3_1 H32_1 9.5(10)
H22_1 C2_1 C3_1 H31_1 132(2)
H31_1 C3_1 C4_1 H41_1 -135.3(10)
H31_1 C3_1 C4_1 H42_1 -10(1)
H32_1 C3_1 C4_1 H41_1 -12(1)
H32_1 C3_1 C4_1 H42_1 113.0(10)

loop_
_cod_related_entry_id
_cod_related_entry_database
_cod_related_entry_code
1 ChemSpider 21149487
